data_4308468
loop_
_publ_author_name
'Franck Dubois'
'Martin Schreyer'
'Thomas F. F\"assler'

_publ_contact_author_address
;Department Chemie
Technische Universit\"at M\"unchen    
Lichtenbergstrasse 4
85747 Garching, Germany
;
_publ_contact_author_email Thomas.Faessler@lrz.tum.de
_publ_contact_author_fax '+49-(0) 89 28913134'
_publ_contact_author_name 'F\"assler, Thomas F.'
_publ_contact_author_phone '+49-(0) 89 28913186'
_publ_section_title
;
NaSn2: A Novel Binary Zintl Phase with 2D Polyanions of Realgar-Type
Units [Sn8]4-
;
_journal_name_full 'Inorganic Chemistry'
_journal_page_first 477
_journal_page_last 479
_journal_paper_doi 10.1021/ic048770p
_journal_volume 44
_journal_year 2005
_chemical_formula_sum 'Na Sn2'
_chemical_formula_weight 260.37
_chemical_name_systematic
;
 ?
;
_space_group_IT_number 12
_symmetry_cell_setting monoclinic
_symmetry_space_group_name_Hall '-C 2y'
_symmetry_space_group_name_H-M 'C 1 2/m 1'
_atom_sites_solution_hydrogens geom
_atom_sites_solution_primary direct
_atom_sites_solution_secondary difmap
_audit_creation_method SHELXL-97
_cell_angle_alpha 90.00
_cell_angle_beta 102.5281(11)
_cell_angle_gamma 90.00
_cell_formula_units_Z 16
_cell_length_a 13.3916(3)
_cell_length_b 6.8541(2)
_cell_length_c 15.4889(4)
_cell_measurement_reflns_used 20537
_cell_measurement_temperature 150(2)
_cell_measurement_theta_max 27.48
_cell_measurement_theta_min 1
_cell_volume 1387.83(6)
_computing_cell_refinement 'DENZO (Nonius, 2001b)'
_computing_data_collection 'KappaCCD control sofware (Nonius, 2001a)'
_computing_data_reduction 'DENZO (Nonius, 2001b)'
_computing_structure_refinement 'SHELXL-97 (Sheldrick, 1997)'
_computing_structure_solution 'SHELXS-97 (Sheldrick, 1997)'
_diffrn_ambient_temperature 150(2)
_diffrn_detector_area_resol_mean 'CCD plate'
_diffrn_measured_fraction_theta_full 0.991
_diffrn_measured_fraction_theta_max 0.991
_diffrn_measurement_device_type 'NONIUS FR 591 rotating anode'
_diffrn_measurement_method 'phi- and omega-rotation'
_diffrn_radiation_monochromator graphite
_diffrn_radiation_source 'fine-focus sealed tube'
_diffrn_radiation_type MoK\a
_diffrn_radiation_wavelength 0.71073
_diffrn_reflns_av_R_equivalents 0.0744
_diffrn_reflns_av_sigmaI/netI 0.0304
_diffrn_reflns_limit_h_max 17
_diffrn_reflns_limit_h_min -17
_diffrn_reflns_limit_k_max 8
_diffrn_reflns_limit_k_min -8
_diffrn_reflns_limit_l_max 20
_diffrn_reflns_limit_l_min -20
_diffrn_reflns_number 16196
_diffrn_reflns_theta_full 27.56
_diffrn_reflns_theta_max 27.56
_diffrn_reflns_theta_min 1.35
_diffrn_standards_decay_% 0
_exptl_absorpt_coefficient_mu 14.222
_exptl_absorpt_correction_T_max 0.592
_exptl_absorpt_correction_T_min 0.123
_exptl_absorpt_correction_type refdelf
_exptl_absorpt_process_details Platon_Delabs_(see:_Walker,_N.&_Stuart,_D._(1983)_Acta_Cryst._A39,_158-166)
_exptl_crystal_colour metallic
_exptl_crystal_density_diffrn 4.985
_exptl_crystal_density_meas ?
_exptl_crystal_density_method .
_exptl_crystal_description needle-like
_exptl_crystal_F_000 1776
_exptl_crystal_size_max 0.05
_exptl_crystal_size_mid 0.05
_exptl_crystal_size_min 0.5
_refine_diff_density_max 5.060
_refine_diff_density_min -1.493
_refine_diff_density_rms 0.360
_refine_ls_extinction_method none
_refine_ls_goodness_of_fit_ref 1.200
_refine_ls_hydrogen_treatment mixed
_refine_ls_matrix_type full
_refine_ls_number_parameters 63
_refine_ls_number_reflns 1721
_refine_ls_number_restraints 0
_refine_ls_restrained_S_all 1.200
_refine_ls_R_factor_all 0.0364
_refine_ls_R_factor_gt 0.0356
_refine_ls_shift/su_max 0.000
_refine_ls_shift/su_mean 0.000
_refine_ls_structure_factor_coef Fsqd
_refine_ls_weighting_details 'calc w=1/[\s^2^(Fo^2^)+(0.0295P)^2^+57.8757P] where P=(Fo^2^+2Fc^2^)/3'
_refine_ls_weighting_scheme calc
_refine_ls_wR_factor_gt 0.0852
_refine_ls_wR_factor_ref 0.0856
_reflns_number_gt 1687
_reflns_number_total 1721
_reflns_threshold_expression >2sigma(I)
_cod_data_source_file ic048770psi20041116_121618.cif
_cod_data_source_block NaSn2
_cod_database_code 4308468

loop_
_symmetry_equiv_pos_as_xyz
'x, y, z'
'-x, y, -z'
'x+1/2, y+1/2, z'
'-x+1/2, y+1/2, -z'
'-x, -y, -z'
'x, -y, z'
'-x+1/2, -y+1/2, -z'
'x+1/2, -y+1/2, z'

loop_
_atom_site_label
_atom_site_type_symbol
_atom_site_fract_x
_atom_site_fract_y
_atom_site_fract_z
_atom_site_U_iso_or_equiv
_atom_site_adp_type
_atom_site_occupancy
_atom_site_symmetry_multiplicity
_atom_site_calc_flag
_atom_site_refinement_flags
_atom_site_disorder_assembly
_atom_site_disorder_group
Sn1 Sn 0.45549(4) 0.21519(7) 0.25289(3) 0.00949(14) Uani 1 1 d . . .
Sn2 Sn 0.67097(4) 0.28308(8) 0.25234(3) 0.00987(15) Uani 1 1 d . . .
Sn3 Sn 0.34790(4) 0.28298(8) 0.39318(3) 0.01061(15) Uani 1 1 d . . .
Sn4 Sn 0.38532(5) 0.5000 0.11666(5) 0.01083(17) Uani 1 2 d S . .
Sn5 Sn 0.67364(5) 0.0000 0.11595(5) 0.01088(17) Uani 1 2 d S . .
Na1 Na 0.5000 0.7508(7) 0.0000 0.0161(9) Uani 1 2 d S . .
Na2 Na 0.2718(4) 0.0000 0.0867(3) 0.0225(10) Uani 1 2 d S . .
Na3 Na 0.4047(5) 0.5000 0.5810(3) 0.0266(12) Uani 1 2 d S . .
Na4 Na 0.3853(5) 0.0000 0.5640(4) 0.0329(14) Uani 1 2 d S . .

loop_
_atom_site_aniso_label
_atom_site_aniso_U_11
_atom_site_aniso_U_22
_atom_site_aniso_U_33
_atom_site_aniso_U_23
_atom_site_aniso_U_13
_atom_site_aniso_U_12
Sn1 0.0079(2) 0.0108(3) 0.0098(3) -0.00012(18) 0.00195(18) 0.00043(18)
Sn2 0.0080(2) 0.0112(3) 0.0106(3) -0.00050(18) 0.00229(18) 0.00052(18)
Sn3 0.0117(3) 0.0121(3) 0.0078(2) -0.00019(18) 0.00174(19) -0.00018(19)
Sn4 0.0114(3) 0.0120(4) 0.0098(3) 0.000 0.0038(3) 0.000
Sn5 0.0098(3) 0.0122(4) 0.0098(3) 0.000 0.0003(3) 0.000
Na1 0.013(2) 0.012(2) 0.023(2) 0.000 0.0041(18) 0.000
Na2 0.026(3) 0.023(3) 0.018(2) 0.000 0.0039(19) 0.000
Na3 0.048(3) 0.016(2) 0.015(2) 0.000 0.005(2) 0.000
Na4 0.056(4) 0.016(3) 0.023(3) 0.000 0.000(3) 0.000

loop_
_atom_type_symbol
_atom_type_description
_atom_type_scat_dispersion_real
_atom_type_scat_dispersion_imag
_atom_type_scat_source
Na Na 0.0362 0.0249 'International Tables Vol C Tables 4.2.6.8 and 6.1.1.4'
Sn Sn -0.6537 1.4246 'International Tables Vol C Tables 4.2.6.8 and 6.1.1.4'

loop_
_geom_angle_atom_site_label_1
_geom_angle_atom_site_label_2
_geom_angle_atom_site_label_3
_geom_angle
_geom_angle_site_symmetry_1
_geom_angle_site_symmetry_3
_geom_angle_publ_flag
Sn4 Sn1 Sn3 107.76(2) . . ?
Sn4 Sn1 Sn2 93.17(2) . . ?
Sn3 Sn1 Sn2 128.98(2) . . ?
Sn4 Sn1 Sn1 132.699(14) . 6 ?
Sn3 Sn1 Sn1 99.241(15) . 6 ?
Sn2 Sn1 Sn1 99.155(15) . 6 ?
Sn4 Sn1 Na4 158.21(8) . 5_656 ?
Sn3 Sn1 Na4 76.87(11) . 5_656 ?
Sn2 Sn1 Na4 68.91(11) . 5_656 ?
Sn1 Sn1 Na4 64.96(4) 6 5_656 ?
Sn4 Sn1 Na2 71.29(5) . . ?
Sn3 Sn1 Na2 103.68(9) . . ?
Sn2 Sn1 Na2 127.22(9) . . ?
Sn1 Sn1 Na2 64.91(4) 6 . ?
Na4 Sn1 Na2 129.22(6) 5_656 . ?
Sn4 Sn1 Na3 101.63(5) . 5_666 ?
Sn3 Sn1 Na3 68.04(10) . 5_666 ?
Sn2 Sn1 Na3 62.30(10) . 5_666 ?
Sn1 Sn1 Na3 124.55(5) 6 5_666 ?
Na4 Sn1 Na3 59.60(7) 5_656 5_666 ?
Na2 Sn1 Na3 167.46(10) . 5_666 ?
Sn5 Sn2 Sn3 108.09(2) . 8 ?
Sn5 Sn2 Sn1 93.69(2) . . ?
Sn3 Sn2 Sn1 128.41(2) 8 . ?
Sn5 Sn2 Sn2 132.458(14) . 6_565 ?
Sn3 Sn2 Sn2 99.023(15) 8 6_565 ?
Sn1 Sn2 Sn2 99.155(15) . 6_565 ?
Sn5 Sn2 Na3 158.08(8) . 5_666 ?
Sn3 Sn2 Na3 79.73(10) 8 5_666 ?
Sn1 Sn2 Na3 66.51(10) . 5_666 ?
Sn2 Sn2 Na3 63.42(4) 6_565 5_666 ?
Sn5 Sn2 Na2 71.22(5) . 3 ?
Sn3 Sn2 Na2 103.75(9) 8 3 ?
Sn1 Sn2 Na2 127.66(9) . 3 ?
Sn2 Sn2 Na2 64.72(4) 6_565 3 ?
Na3 Sn2 Na2 127.89(6) 5_666 3 ?
Sn2 Sn3 Sn1 82.421(19) 8_455 . ?
Sn2 Sn3 Sn3 99.023(15) 8_455 6_565 ?
Sn1 Sn3 Sn3 99.241(15) . 6_565 ?
Sn2 Sn3 Na3 138.79(11) 8_455 . ?
Sn1 Sn3 Na3 134.14(11) . . ?
Sn3 Sn3 Na3 62.37(4) 6_565 . ?
Sn2 Sn3 Na4 118.73(10) 8_455 . ?
Sn1 Sn3 Na4 120.29(11) . . ?
Sn3 Sn3 Na4 126.90(6) 6_565 . ?
Na3 Sn3 Na4 64.65(7) . . ?
Sn5 Sn4 Sn1 99.80(2) 3_455 6_565 ?
Sn5 Sn4 Sn1 99.80(2) 3_455 . ?
Sn1 Sn4 Sn1 85.40(3) 6_565 . ?
Sn5 Sn4 Na1 127.89(4) 3_455 5_665 ?
Sn1 Sn4 Na1 132.31(5) 6_565 5_665 ?
Sn1 Sn4 Na1 85.85(6) . 5_665 ?
Sn5 Sn4 Na1 127.89(4) 3_455 . ?
Sn1 Sn4 Na1 85.85(6) 6_565 . ?
Sn1 Sn4 Na1 132.31(5) . . ?
Na1 Sn4 Na1 66.68(15) 5_665 . ?
Sn5 Sn4 Na2 64.97(9) 3_455 7 ?
Sn1 Sn4 Na2 136.04(2) 6_565 7 ?
Sn1 Sn4 Na2 136.04(2) . 7 ?
Na1 Sn4 Na2 75.32(8) 5_665 7 ?
Na1 Sn4 Na2 75.32(8) . 7 ?
Sn5 Sn4 Na2 67.65(8) 3_455 . ?
Sn1 Sn4 Na2 140.55(8) 6_565 . ?
Sn1 Sn4 Na2 61.86(8) . . ?
Na1 Sn4 Na2 70.23(10) 5_665 . ?
Na1 Sn4 Na2 132.05(10) . . ?
Na2 Sn4 Na2 74.38(8) 7 . ?
Sn5 Sn4 Na2 67.65(8) 3_455 1_565 ?
Sn1 Sn4 Na2 61.86(8) 6_565 1_565 ?
Sn1 Sn4 Na2 140.55(8) . 1_565 ?
Na1 Sn4 Na2 132.05(10) 5_665 1_565 ?
Na1 Sn4 Na2 70.23(10) . 1_565 ?
Na2 Sn4 Na2 74.38(8) 7 1_565 ?
Na2 Sn4 Na2 133.01(15) . 1_565 ?
Sn4 Sn5 Sn2 99.74(2) 3_545 . ?
Sn4 Sn5 Sn2 99.74(2) 3_545 6 ?
Sn2 Sn5 Sn2 84.92(3) . 6 ?
Sn4 Sn5 Na1 128.49(4) 3_545 1_545 ?
Sn2 Sn5 Na1 131.76(5) . 1_545 ?
Sn2 Sn5 Na1 85.81(6) 6 1_545 ?
Sn4 Sn5 Na1 128.49(4) 3_545 5_665 ?
Sn2 Sn5 Na1 85.81(6) . 5_665 ?
Sn2 Sn5 Na1 131.76(5) 6 5_665 ?
Na1 Sn5 Na1 66.38(15) 1_545 5_665 ?
Sn4 Sn5 Na2 65.49(9) 3_545 5_655 ?
Sn2 Sn5 Na2 136.35(2) . 5_655 ?
Sn2 Sn5 Na2 136.35(2) 6 5_655 ?
Na1 Sn5 Na2 75.47(8) 1_545 5_655 ?
Na1 Sn5 Na2 75.47(8) 5_665 5_655 ?
Sn4 Sn5 Na2 67.78(8) 3_545 3 ?
Sn2 Sn5 Na2 61.99(8) . 3 ?
Sn2 Sn5 Na2 140.33(8) 6 3 ?
Na1 Sn5 Na2 132.13(10) 1_545 3 ?
Na1 Sn5 Na2 70.48(10) 5_665 3 ?
Na2 Sn5 Na2 74.58(8) 5_655 3 ?
Sn4 Sn5 Na2 67.78(8) 3_545 3_545 ?
Sn2 Sn5 Na2 140.33(8) . 3_545 ?
Sn2 Sn5 Na2 61.99(8) 6 3_545 ?
Na1 Sn5 Na2 70.48(10) 1_545 3_545 ?
Na1 Sn5 Na2 132.13(10) 5_665 3_545 ?
Na2 Sn5 Na2 74.58(8) 5_655 3_545 ?
Na2 Sn5 Na2 133.26(15) 3 3_545 ?
Sn5 Na1 Sn5 113.62(15) 1_565 5_665 ?
Sn5 Na1 Sn4 103.612(17) 1_565 5_665 ?
Sn5 Na1 Sn4 111.489(17) 5_665 5_665 ?
Sn5 Na1 Sn4 111.489(17) 1_565 . ?
Sn5 Na1 Sn4 103.612(17) 5_665 . ?
Sn4 Na1 Sn4 113.32(15) 5_665 . ?
Sn5 Na1 Na1 56.81(7) 1_565 5_675 ?
Sn5 Na1 Na1 56.81(7) 5_665 5_675 ?
Sn4 Na1 Na1 123.34(7) 5_665 5_675 ?
Sn4 Na1 Na1 123.34(7) . 5_675 ?
Sn5 Na1 Na1 123.19(7) 1_565 5_665 ?
Sn5 Na1 Na1 123.19(7) 5_665 5_665 ?
Sn4 Na1 Na1 56.66(7) 5_665 5_665 ?
Sn4 Na1 Na1 56.66(7) . 5_665 ?
Na1 Na1 Na1 180.0 5_675 5_665 ?
Sn5 Na1 Na2 55.14(8) 1_565 5_665 ?
Sn5 Na1 Na2 95.83(10) 5_665 5_665 ?
Sn4 Na1 Na2 62.08(4) 5_665 5_665 ?
Sn4 Na1 Na2 160.06(9) . 5_665 ?
Na1 Na1 Na2 64.58(7) 5_675 5_665 ?
Na1 Na1 Na2 115.42(7) 5_665 5_665 ?
Sn5 Na1 Na2 95.83(10) 1_565 1_565 ?
Sn5 Na1 Na2 55.14(8) 5_665 1_565 ?
Sn4 Na1 Na2 160.06(9) 5_665 1_565 ?
Sn4 Na1 Na2 62.08(4) . 1_565 ?
Na1 Na1 Na2 64.58(7) 5_675 1_565 ?
Na1 Na1 Na2 115.42(7) 5_665 1_565 ?
Na2 Na1 Na2 129.16(14) 5_665 1_565 ?
Sn5 Na1 Na2 61.97(4) 1_565 3 ?
Sn5 Na1 Na2 160.38(9) 5_665 3 ?
Sn4 Na1 Na2 55.30(8) 5_665 3 ?
Sn4 Na1 Na2 95.47(10) . 3 ?
Na1 Na1 Na2 115.54(7) 5_675 3 ?
Na1 Na1 Na2 64.46(7) 5_665 3 ?
Na2 Na1 Na2 65.60(7) 5_665 3 ?
Na2 Na1 Na2 141.56(14) 1_565 3 ?
Sn5 Na1 Na2 160.38(9) 1_565 7 ?
Sn5 Na1 Na2 61.97(4) 5_665 7 ?
Sn4 Na1 Na2 95.47(10) 5_665 7 ?
Sn4 Na1 Na2 55.30(8) . 7 ?
Na1 Na1 Na2 115.54(7) 5_675 7 ?
Na1 Na1 Na2 64.46(7) 5_665 7 ?
Na2 Na1 Na2 141.56(14) 5_665 7 ?
Na2 Na1 Na2 65.60(7) 1_565 7 ?
Na2 Na1 Na2 128.91(14) 3 7 ?
Sn5 Na2 Sn4 49.53(7) 5_655 7 ?
Sn5 Na2 Sn1 115.31(14) 5_655 . ?
Sn4 Na2 Sn1 152.24(8) 7 . ?
Sn5 Na2 Sn1 115.31(14) 5_655 6 ?
Sn4 Na2 Sn1 152.24(8) 7 6 ?
Sn1 Na2 Sn1 50.17(7) . 6 ?
Sn5 Na2 Sn2 151.95(8) 5_655 8_455 ?
Sn4 Na2 Sn2 115.03(14) 7 8_455 ?
Sn1 Na2 Sn2 66.35(8) . 8_455 ?
Sn1 Na2 Sn2 87.76(12) 6 8_455 ?
Sn5 Na2 Sn2 151.95(8) 5_655 3_445 ?
Sn4 Na2 Sn2 115.03(14) 7 3_445 ?
Sn1 Na2 Sn2 87.76(12) . 3_445 ?
Sn1 Na2 Sn2 66.35(8) 6 3_445 ?
Sn2 Na2 Sn2 50.56(7) 8_455 3_445 ?
Sn5 Na2 Sn5 105.42(8) 5_655 3_445 ?
Sn4 Na2 Sn5 87.06(9) 7 3_445 ?
Sn1 Na2 Sn5 120.70(12) . 3_445 ?
Sn1 Na2 Sn5 74.46(5) 6 3_445 ?
Sn2 Na2 Sn5 95.71(11) 8_455 3_445 ?
Sn2 Na2 Sn5 46.80(4) 3_445 3_445 ?
Sn5 Na2 Sn5 105.42(8) 5_655 3_455 ?
Sn4 Na2 Sn5 87.06(9) 7 3_455 ?
Sn1 Na2 Sn5 74.46(5) . 3_455 ?
Sn1 Na2 Sn5 120.70(12) 6 3_455 ?
Sn2 Na2 Sn5 46.80(4) 8_455 3_455 ?
Sn2 Na2 Sn5 95.71(11) 3_445 3_455 ?
Sn5 Na2 Sn5 133.26(15) 3_445 3_455 ?
Sn5 Na2 Sn4 87.20(9) 5_655 . ?
Sn4 Na2 Sn4 105.62(8) 7 . ?
Sn1 Na2 Sn4 46.85(4) . . ?
Sn1 Na2 Sn4 95.38(11) 6 . ?
Sn2 Na2 Sn4 74.29(5) 8_455 . ?
Sn2 Na2 Sn4 120.84(12) 3_445 . ?
Sn5 Na2 Sn4 166.24(15) 3_445 . ?
Sn5 Na2 Sn4 44.564(16) 3_455 . ?
Sn5 Na2 Sn4 87.20(9) 5_655 1_545 ?
Sn4 Na2 Sn4 105.62(8) 7 1_545 ?
Sn1 Na2 Sn4 95.38(11) . 1_545 ?
Sn1 Na2 Sn4 46.85(4) 6 1_545 ?
Sn2 Na2 Sn4 120.84(12) 8_455 1_545 ?
Sn2 Na2 Sn4 74.29(5) 3_445 1_545 ?
Sn5 Na2 Sn4 44.564(16) 3_445 1_545 ?
Sn5 Na2 Sn4 166.24(15) 3_455 1_545 ?
Sn4 Na2 Sn4 133.01(15) . 1_545 ?
Sn5 Na2 Na1 49.38(7) 5_655 5_665 ?
Sn4 Na2 Na1 93.08(11) 7 5_665 ?
Sn1 Na2 Na1 66.20(8) . 5_665 ?
Sn1 Na2 Na1 87.73(12) 6 5_665 ?
Sn2 Na2 Na1 120.96(9) 8_455 5_665 ?
Sn2 Na2 Na1 151.77(15) 3_445 5_665 ?
Sn5 Na2 Na1 138.71(13) 3_445 5_665 ?
Sn5 Na2 Na1 87.90(8) 3_455 5_665 ?
Sn4 Na2 Na1 47.69(8) . 5_665 ?
Sn4 Na2 Na1 96.56(13) 1_545 5_665 ?
Sn5 Na2 Na1 49.38(7) 5_655 1_545 ?
Sn4 Na2 Na1 93.08(11) 7 1_545 ?
Sn1 Na2 Na1 87.73(12) . 1_545 ?
Sn1 Na2 Na1 66.20(8) 6 1_545 ?
Sn2 Na2 Na1 151.77(15) 8_455 1_545 ?
Sn2 Na2 Na1 120.96(9) 3_445 1_545 ?
Sn5 Na2 Na1 87.90(8) 3_445 1_545 ?
Sn5 Na2 Na1 138.71(13) 3_455 1_545 ?
Sn4 Na2 Na1 96.56(13) . 1_545 ?
Sn4 Na2 Na1 47.69(8) 1_545 1_545 ?
Na1 Na2 Na1 50.84(14) 5_665 1_545 ?
Sn3 Na3 Sn3 55.25(9) . 6_565 ?
Sn3 Na3 Sn2 149.3(2) . 5_666 ?
Sn3 Na3 Sn2 116.40(9) 6_565 5_666 ?
Sn3 Na3 Sn2 116.40(9) . 2_656 ?
Sn3 Na3 Sn2 149.3(2) 6_565 2_656 ?
Sn2 Na3 Sn2 53.16(9) 5_666 2_656 ?
Sn3 Na3 Na4 113.15(16) . 1_565 ?
Sn3 Na3 Na4 57.99(10) 6_565 1_565 ?
Sn2 Na3 Na4 65.38(11) 5_666 1_565 ?
Sn2 Na3 Na4 118.30(17) 2_656 1_565 ?
Sn3 Na3 Na4 57.99(10) . . ?
Sn3 Na3 Na4 113.15(16) 6_565 . ?
Sn2 Na3 Na4 118.30(17) 5_666 . ?
Sn2 Na3 Na4 65.38(11) 2_656 . ?
Na4 Na3 Na4 169.1(3) 1_565 . ?
Sn3 Na3 Sn1 157.6(2) . 5_666 ?
Sn3 Na3 Sn1 113.48(6) 6_565 5_666 ?
Sn2 Na3 Sn1 51.19(6) 5_666 5_666 ?
Sn2 Na3 Sn1 83.16(11) 2_656 5_666 ?
Na4 Na3 Sn1 60.81(10) 1_565 5_666 ?
Na4 Na3 Sn1 129.90(17) . 5_666 ?
Sn3 Na3 Sn1 113.48(6) . 2_656 ?
Sn3 Na3 Sn1 157.6(2) 6_565 2_656 ?
Sn2 Na3 Sn1 83.16(11) 5_666 2_656 ?
Sn2 Na3 Sn1 51.19(6) 2_656 2_656 ?
Na4 Na3 Sn1 129.90(17) 1_565 2_656 ?
Na4 Na3 Sn1 60.81(10) . 2_656 ?
Sn1 Na3 Sn1 69.10(10) 5_666 2_656 ?
Sn3 Na3 Na4 59.08(12) . 7_556 ?
Sn3 Na3 Na4 59.08(12) 6_565 7_556 ?
Sn2 Na3 Na4 90.75(16) 5_666 7_556 ?
Sn2 Na3 Na4 90.75(16) 2_656 7_556 ?
Na4 Na3 Na4 84.84(15) 1_565 7_556 ?
Na4 Na3 Na4 84.84(15) . 7_556 ?
Sn1 Na3 Na4 135.75(13) 5_666 7_556 ?
Sn1 Na3 Na4 135.75(13) 2_656 7_556 ?
Sn3 Na4 Sn3 73.80(12) 6 . ?
Sn3 Na4 Sn1 151.6(2) 6 2_656 ?
Sn3 Na4 Sn1 111.80(8) . 2_656 ?
Sn3 Na4 Sn1 111.80(8) 6 5_656 ?
Sn3 Na4 Sn1 151.6(2) . 5_656 ?
Sn1 Na4 Sn1 50.08(8) 2_656 5_656 ?
Sn3 Na4 Na3 131.00(17) 6 . ?
Sn3 Na4 Na3 57.36(9) . . ?
Sn1 Na4 Na3 59.58(11) 2_656 . ?
Sn1 Na4 Na3 109.66(16) 5_656 . ?
Sn3 Na4 Na3 57.36(9) 6 1_545 ?
Sn3 Na4 Na3 131.00(17) . 1_545 ?
Sn1 Na4 Na3 109.66(16) 2_656 1_545 ?
Sn1 Na4 Na3 59.58(11) 5_656 1_545 ?
Na3 Na4 Na3 169.1(3) . 1_545 ?
Sn3 Na4 Na4 66.04(13) 6 5_656 ?
Sn3 Na4 Na4 66.04(13) . 5_656 ?
Sn1 Na4 Na4 90.2(2) 2_656 5_656 ?
Sn1 Na4 Na4 90.2(2) 5_656 5_656 ?
Na3 Na4 Na4 89.12(15) . 5_656 ?
Na3 Na4 Na4 89.12(15) 1_545 5_656 ?
Sn3 Na4 Na3 65.52(12) 6 7_556 ?
Sn3 Na4 Na3 65.52(12) . 7_556 ?
Sn1 Na4 Na3 142.78(16) 2_656 7_556 ?
Sn1 Na4 Na3 142.78(16) 5_656 7_556 ?
Na3 Na4 Na3 95.16(15) . 7_556 ?
Na3 Na4 Na3 95.16(15) 1_545 7_556 ?
Na4 Na4 Na3 118.3(2) 5_656 7_556 ?

loop_
_geom_bond_atom_site_label_1
_geom_bond_atom_site_label_2
_geom_bond_distance
_geom_bond_site_symmetry_2
_geom_bond_publ_flag
Sn1 Sn4 2.8786(7) . ?
Sn1 Sn3 2.8934(7) . ?
Sn1 Sn2 2.9247(7) . ?
Sn1 Sn1 2.9499(10) 6 ?
Sn1 Na4 3.485(5) 5_656 ?
Sn1 Na2 3.479(5) . ?
Sn1 Na3 3.442(4) 5_666 ?
Sn2 Sn5 2.8743(7) . ?
Sn2 Sn3 2.8872(7) 8 ?
Sn2 Sn2 2.9735(10) 6_565 ?
Sn2 Na3 3.323(5) 5_666 ?
Sn2 Na2 3.481(5) 3 ?
Sn3 Sn2 2.8872(7) 8_455 ?
Sn3 Sn3 2.9749(11) 6_565 ?
Sn3 Na3 3.208(5) . ?
Sn3 Na4 3.230(4) . ?
Sn4 Sn5 2.8324(10) 3_455 ?
Sn4 Sn1 2.8786(7) 6_565 ?
Sn4 Na1 3.128(3) 5_665 ?
Sn4 Na1 3.128(3) . ?
Sn4 Na2 3.388(5) 7 ?
Sn4 Na2 3.737(2) . ?
Sn4 Na2 3.737(2) 1_565 ?
Sn5 Sn4 2.8324(10) 3_545 ?
Sn5 Sn2 2.8743(7) 6 ?
Sn5 Na1 3.121(3) 1_545 ?
Sn5 Na1 3.121(3) 5_665 ?
Sn5 Na2 3.373(5) 5_655 ?
Sn5 Na2 3.733(2) 3 ?
Sn5 Na2 3.733(2) 3_545 ?
Na1 Sn5 3.121(3) 1_565 ?
Na1 Sn5 3.121(3) 5_665 ?
Na1 Sn4 3.128(3) 5_665 ?
Na1 Na1 3.416(10) 5_675 ?
Na1 Na1 3.438(10) 5_665 ?
Na1 Na2 3.980(5) 5_665 ?
Na1 Na2 3.980(5) 1_565 ?
Na1 Na2 3.986(5) 3 ?
Na1 Na2 3.986(5) 7 ?
Na2 Sn5 3.373(5) 5_655 ?
Na2 Sn4 3.388(5) 7 ?
Na2 Sn1 3.479(5) 6 ?
Na2 Sn2 3.481(5) 8_455 ?
Na2 Sn2 3.481(5) 3_445 ?
Na2 Sn5 3.733(2) 3_445 ?
Na2 Sn5 3.733(2) 3_455 ?
Na2 Sn4 3.737(2) 1_545 ?
Na2 Na1 3.980(5) 5_665 ?
Na2 Na1 3.980(5) 1_545 ?
Na3 Sn3 3.208(5) 6_565 ?
Na3 Sn2 3.323(5) 5_666 ?
Na3 Sn2 3.323(5) 2_656 ?
Na3 Na4 3.4426(8) 1_565 ?
Na3 Na4 3.4426(8) . ?
Na3 Sn1 3.442(4) 5_666 ?
Na3 Sn1 3.442(4) 2_656 ?
Na3 Na4 4.043(9) 7_556 ?
Na4 Sn3 3.230(4) 6 ?
Na4 Sn1 3.485(5) 2_656 ?
Na4 Sn1 3.485(5) 5_656 ?
Na4 Na3 3.4426(8) 1_545 ?
Na4 Na4 3.999(14) 5_656 ?
Na4 Na3 4.043(9) 7_556 ?
